data_2009663
loop_
_publ_author_name
'Lampeka, R.D.'
'Dudarenko, N.M.'
'Skopenko, V.V.'

_publ_section_title
;<i>trans</i>-Bis(2-hydroxyiminopropionato-<i>N</i>,<i>O</i>)dimethanolnickel(II)
 dimethanol solvate, [Ni{CH~3~C(NOH)COO}~2~(CH~3~OH)~2~].2CH~3~OH
;
_journal_issue 5
_journal_name_full 'Acta Crystallographica Section C'
_journal_page_first 706
_journal_page_last 708
_journal_paper_doi 10.1107/S0108270193011187
_journal_volume 50
_journal_year 1994
_chemical_formula_sum 'C10 H24 N2 Ni O10'
_chemical_formula_weight 391.0
_space_group_IT_number 2
_space_group_name_Hall '-P 1'
_space_group_name_H-M_alt 'P -1'
_symmetry_cell_setting triclinic
_symmetry_space_group_name_Hall '-P 1'
_symmetry_space_group_name_H-M 'P -1'
_atom_type_scat_source IntTabIV
_cell_angle_alpha 107.25(3)
_cell_angle_beta 98.85(3)
_cell_angle_gamma 104.59(3)
_cell_formula_units_Z 1
_cell_length_a 6.436(3)
_cell_length_b 7.681(3)
_cell_length_c 9.637(3)
_cell_measurement_reflns_used 20
_cell_measurement_temperature 118
_cell_measurement_theta_max 50
_cell_measurement_theta_min 30
_cell_volume 426.6(3)
_diffrn_measurement_device 'Enraf-Nonius CAD-4'
_diffrn_measurement_method \w
_diffrn_radiation_type CuK\a
_diffrn_radiation_wavelength 1.54184
_diffrn_reflns_limit_h_max 7
_diffrn_reflns_limit_h_min 0
_diffrn_reflns_limit_k_max 8
_diffrn_reflns_limit_k_min -8
_diffrn_reflns_limit_l_max 10
_diffrn_reflns_limit_l_min -10
_diffrn_reflns_number 1399
_diffrn_reflns_theta_max 60
_diffrn_standards_decay_% 0.9837-1.0376
_diffrn_standards_interval_count 100
_diffrn_standards_number 3
_exptl_absorpt_coefficient_mu 1.19
_exptl_absorpt_correction_type none
_exptl_crystal_colour 'light blue'
_exptl_crystal_density_diffrn 1.52
_exptl_crystal_description stick
_exptl_crystal_size_max 0.2
_exptl_crystal_size_mid 0.15
_exptl_crystal_size_min 0.1
_refine_diff_density_max 0.65
_refine_diff_density_min -0.43
_refine_ls_extinction_method none
_refine_ls_number_parameters 118
_refine_ls_number_reflns 1192
_refine_ls_R_factor_obs 0.034
_refine_ls_shift/esd_max 0.23
_refine_ls_structure_factor_coef F
_refine_ls_weighting_details 'w = 4F~o~^2^/[\s(F~o~)^2^]^2^'
_refine_ls_weighting_scheme calc
_refine_ls_wR_factor_obs 0.060
_reflns_number_observed 1192
_reflns_number_total 1268
_reflns_observed_criterion I>3\s(I)
_cod_data_source_file ab1092.cif
_cod_data_source_block ab1092a
_cod_depositor_comments
;
The following automatic conversions were performed:

'_refine_ls_weighting_scheme' value '4F~o~^2^/[\s(F~o~)^2^]^2^' was
changed to 'calc'. New tag '_refine_ls_weighting_details' was
created. The value of the new tag was set to 'w =
4F~o~^2^/[\s(F~o~)^2^]^2^'.

Automatic conversion script
Id: cif_fix_values 3143 2015-03-26 13:38:13Z robertas 
;
_cod_original_cell_volume 427
_cod_original_formula_sum 'C10 H24 N2 Ni1 O10'
_cod_database_code 2009663

loop_
_space_group_symop_id
_space_group_symop_operation_xyz
1 x,y,z
2 -x,-y,-z

loop_
_atom_site_label
_atom_site_fract_x
_atom_site_fract_y
_atom_site_fract_z
Ni(1) .000 .000 .000
O(1) -.3295(2) -.13930(10) -.05170(10)
O(2) -.5932(2) -.3017(2) .02810(10)
O(3) .1263(2) -.0754(2) .30580(10)
O(4) -.0681(2) .24180(10) .11990(10)
O(5) .4728(2) -.1034(2) -.29600(10)
N(1) -.0294(2) -.0996(2) .18020(10)
C(1) -.3991(3) -.2124(2) .0415(2)
C(2) -.2281(2) -.1887(2) .1776(2)
C(3) -.2970(3) -.2638(2) .2936(2)
C(4) .0988(3) .4264(2) .1904(2)
C(5) .3160(3) -.2584(3) -.4167(2)
H(O3) .256(2) -.0010(10) .3060(10)
H(O4) -.196(2) .2390(10) .0660(10)
H(O5) .494(2) -.1380(10) -.2180(10)
H1C3 -.459 -.250 .305
H2C3 -.332 -.416 .250
H3C3 -.179 -.193 .389
H1C4 .166 .457 .109
H2C4 .215 .424 .270
H3C4 .031 .528 .234
H1C5 .291 -.250 -.529
H2C5 .375 -.375 -.445
H3C5 .166 -.293 -.391

loop_
_geom_angle_atom_site_label_1
_geom_angle_atom_site_label_2
_geom_angle_atom_site_label_3
_geom_angle
_geom_angle_publ_flag
O(1) Ni(1) O(4) 86.91(3) yes
O(1) Ni(1) N(1) 78.04(3) yes
O(4) Ni(1) N(1) 88.28(3) yes
Ni(1) O(1) C(1) 116.36(7) yes
Ni(1) O(4) C(4) 122.53(6) yes
Ni(1) N(1) O(3) 131.23(7) yes
Ni(1) N(1) C(2) 114.68(8) yes
O3 H(O3) O(5) 168.4 no
O(4) H(O4) O(2) 164.2 no
O(3) N(1) C(2) 113.96(9) yes
O(1) C(1) O(2) 125.10(10) yes
O(1) C(1) C(2) 116.84(9) yes
O(2) C(1) C(2) 118.0(2) yes
N(1) C(2) C(1) 114.00(10) yes
N(1) C(2) C(3) 126.0(2) yes
C(1) C(2) C(3) 120.10(10) yes
O(1) H(O5) O(5) 152.0 no

loop_
_geom_bond_atom_site_label_1
_geom_bond_atom_site_label_2
_geom_bond_distance
_geom_bond_publ_flag
Ni(1) O(1) 2.0266(8) yes
Ni(1) O(4) 2.0661(7) yes
Ni(1) N(1) 2.1110(10) yes
O(1) C(1) 1.271(2) yes
N(1) C(2) 1.282(2) yes
C(2) C(3) 1.478(2) yes
O(1) O(5) 2.690(2) yes
O(3) H(O3) .89 no
O(5) H(O5) .87 no
O(5) H(O3) 1.75 no
O(2) C(1) 1.231(2) yes
O(3) N(1) 1.3790(10) yes
O(4) C(4) 1.4370(10) yes
O(5) C(5) 1.4150(10) yes
C(1) C(2) 1.510(2) yes
O(3) O(5) 2.6400(10) yes
O(2) O(4) 2.6300(10) yes
O(4) H(O4) .87 no
O(2) H(O4) 1.76 no
O(1) H(O5) 1.82 no

loop_
_geom_torsion_atom_site_label_1
_geom_torsion_atom_site_label_2
_geom_torsion_atom_site_label_3
_geom_torsion_atom_site_label_4
_geom_torsion
_geom_torsion_publ_flag
O(4) Ni(1) O(1) C(1) -87.19(0.11) yes
O(1) Ni(1) O(4) C(4) -175.40(0.12) yes
O(1) Ni(1) N(1) O(3) -177.93(0.14) yes
O(4) Ni(1) N(1) O(3) -90.72(0.13) yes
Ni(1) O(1) C(1) O(2) -179.96(0.15) yes
Ni(1) N(1) C(2) C(1) 2.80(0.17) yes
O(3) N(1) C(2) C(1) 179.02(0.12) yes
O(1) C(1) C(2) N(1) -1.43(0.21) yes
O(2) C(1) C(2) N(1) 177.80(0.15) yes
N(1) Ni(1) O(1) C(1) 1.70(0.11) yes
N(1) Ni(1) O(4) C(4) 106.49(0.12) yes
O(1) Ni(1) N(1) C(2) -2.52(0.11) yes
O(4) Ni(1) N(1) C(2) 84.69(0.12) yes
Ni(1) O(1) C(1) C(2) -0.78(0.18) yes
Ni(1) N(1) C(2) C(3) -176.48(0.13) yes
O(3) N(1) C(2) C(3) -0.26(0.23) yes
O(1) C(1) C(2) C(3) 177.90(0.15) yes
O(2) C(1) C(2) C(3) -2.87(0.23) yes
